data_4335570
loop_
_publ_author_name
'S. Biju'
'N. Gopakumar'
'J.-C. G. B\"unzli'
'R. Scopelliti'
'H. K. Kim'
'M. L. P. Reddy'

_publ_section_title
;
 Brilliant Photoluminescence and Triboluminescence from Ternary Complexes
 of DyIII and TbIII with 3-Phenyl-4-propanoyl-5-isoxazolonate and a
 Bidentate Phosphine Oxide Coligand
;
_journal_name_full 'Inorganic Chemistry'
_journal_page_first 8750
_journal_page_last 8758
_journal_paper_doi 10.1021/ic400913f
_journal_volume 52
_journal_year 2013
_chemical_formula_moiety 'C72 H58 Dy N3 O12 P2, 2(C2 H3 N)'
_chemical_formula_sum 'C76 H64 Dy N5 O12 P2'
_chemical_formula_weight 1463.76
_space_group_IT_number 9
_symmetry_cell_setting monoclinic
_symmetry_space_group_name_Hall 'C -2yc'
_symmetry_space_group_name_H-M 'C 1 c 1'
_atom_sites_solution_hydrogens geom
_atom_sites_solution_primary direct
_atom_sites_solution_secondary difmap
_audit_creation_method SHELXL-97
_audit_update_record
;
2013-03-26 # Formatted by publCIF
;
_cell_angle_alpha 90.00
_cell_angle_beta 102.353(17)
_cell_angle_gamma 90.00
_cell_formula_units_Z 4
_cell_length_a 15.416(5)
_cell_length_b 17.262(3)
_cell_length_c 25.994(7)
_cell_measurement_reflns_used 239
_cell_measurement_temperature 140(2)
_cell_measurement_theta_max 20
_cell_measurement_theta_min 3
_cell_volume 6757(3)
_computing_cell_refinement 'automar, marresearch, 2010'
_computing_data_collection 'marmux - Micro-beam system, marresearch, 2010'
_computing_data_reduction 'automar, marresearch, 2010'
_computing_molecular_graphics 'Bruker SHELXTL'
_computing_publication_material 'Bruker SHELXTL'
_computing_structure_refinement 'SHELXL-97 (Sheldrick, 1997)'
_computing_structure_solution 'SHELXS-97 (Sheldrick, 1990)'
_diffrn_ambient_temperature 140(2)
_diffrn_measured_fraction_theta_full 0.975
_diffrn_measured_fraction_theta_max 0.975
_diffrn_measurement_device_type marmux
_diffrn_measurement_method '\p scans'
_diffrn_radiation_monochromator mirrors
_diffrn_radiation_source 'Genix micro-source sealed tube'
_diffrn_radiation_type 'Mo K\a'
_diffrn_radiation_wavelength 0.71073
_diffrn_reflns_av_R_equivalents 0.0000
_diffrn_reflns_av_sigmaI/netI 0.2084
_diffrn_reflns_limit_h_max 20
_diffrn_reflns_limit_h_min -20
_diffrn_reflns_limit_k_max 21
_diffrn_reflns_limit_k_min -22
_diffrn_reflns_limit_l_max 33
_diffrn_reflns_limit_l_min -33
_diffrn_reflns_number 13455
_diffrn_reflns_theta_full 27.70
_diffrn_reflns_theta_max 27.70
_diffrn_reflns_theta_min 2.59
_exptl_absorpt_coefficient_mu 1.221
_exptl_absorpt_correction_type none
_exptl_crystal_colour colourless
_exptl_crystal_density_diffrn 1.439
_exptl_crystal_description prismatic
_exptl_crystal_F_000 2988
_exptl_crystal_size_max 0.26
_exptl_crystal_size_mid 0.17
_exptl_crystal_size_min 0.15
_refine_diff_density_max 2.046
_refine_diff_density_min -1.416
_refine_diff_density_rms 0.131
_refine_ls_abs_structure_details 'Flack H D (1983), Acta Cryst. A39, 876-881'
_refine_ls_abs_structure_Flack 0.528(14)
_refine_ls_extinction_coef 0.0150(9)
_refine_ls_extinction_expression Fc^*^=kFc[1+0.001xFc^2^\l^3^/sin(2\q)]^-1/4^
_refine_ls_extinction_method SHELXL
_refine_ls_goodness_of_fit_ref 1.067
_refine_ls_hydrogen_treatment constr
_refine_ls_matrix_type full
_refine_ls_number_parameters 897
_refine_ls_number_reflns 13455
_refine_ls_number_restraints 152
_refine_ls_restrained_S_all 1.061
_refine_ls_R_factor_all 0.0979
_refine_ls_R_factor_gt 0.0738
_refine_ls_shift/su_max 0.001
_refine_ls_shift/su_mean 0.000
_refine_ls_structure_factor_coef Fsqd
_refine_ls_weighting_details 'calc w=1/[\s^2^(Fo^2^)+(0.0000P)^2^+8.2849P] where P=(Fo^2^+2Fc^2^)/3'
_refine_ls_weighting_scheme calc
_refine_ls_wR_factor_gt 0.1715
_refine_ls_wR_factor_ref 0.1902
_reflns_number_gt 10270
_reflns_number_total 13455
_reflns_threshold_expression >2sigma(I)
_cod_data_source_file ic400913f_sb1.cif
_cod_data_source_block sb1
_cod_original_sg_symbol_H-M 'C c'
_cod_database_code 4335570

loop_
_symmetry_equiv_pos_as_xyz
'x, y, z'
'x, -y, z+1/2'
'x+1/2, y+1/2, z'
'x+1/2, -y+1/2, z+1/2'

loop_
_atom_site_label
_atom_site_type_symbol
_atom_site_fract_x
_atom_site_fract_y
_atom_site_fract_z
_atom_site_U_iso_or_equiv
_atom_site_adp_type
_atom_site_occupancy
_atom_site_symmetry_multiplicity
_atom_site_calc_flag
_atom_site_refinement_flags
_atom_site_disorder_assembly
_atom_site_disorder_group
Dy1 Dy 0.55393(2) 0.133649(19) 0.26470(2) 0.05194(17) Uani 1 1 d . . .
P1 P 0.56495(16) -0.05883(14) 0.32312(10) 0.0553(5) Uani 1 1 d . . .
P2 P 0.39918(15) 0.17694(14) 0.34937(10) 0.0517(5) Uani 1 1 d . . .
O1 O 0.5953(4) 0.0190(3) 0.3084(3) 0.0577(15) Uani 1 1 d . . .
O2 O 0.5050(4) 0.0319(4) 0.4016(3) 0.0594(15) Uani 1 1 d . . .
O3 O 0.4496(4) 0.1367(3) 0.3156(3) 0.0518(14) Uani 1 1 d . . .
O4 O 0.6306(4) 0.1715(4) 0.3516(3) 0.0575(15) Uani 1 1 d . . .
O5 O 0.7062(4) 0.1282(3) 0.2630(3) 0.0525(14) Uani 1 1 d . . .
O6 O 0.8542(4) 0.1327(4) 0.2898(3) 0.0625(17) Uani 1 1 d . . .
O7 O 0.5934(4) 0.2639(3) 0.2555(3) 0.0556(15) Uani 1 1 d . . .
O8 O 0.5870(5) 0.3880(5) 0.2315(3) 0.071(2) Uani 1 1 d . . .
O9 O 0.4265(4) 0.1950(3) 0.2132(3) 0.0524(13) Uani 1 1 d . . .
O10 O 0.5721(4) 0.1187(4) 0.1785(3) 0.0560(15) Uani 1 1 d . . .
O11 O 0.5346(5) 0.1085(5) 0.0917(3) 0.0653(17) Uani 1 1 d . . .
O12 O 0.4476(4) 0.0370(4) 0.2245(3) 0.0587(15) Uani 1 1 d . A .
N1 N 0.9190(6) 0.1427(5) 0.3370(4) 0.065(2) Uani 1 1 d . . .
N2 N 0.5236(7) 0.4416(5) 0.1998(4) 0.072(2) Uani 1 1 d . . .
N3 N 0.4653(7) 0.0719(6) 0.0525(4) 0.075(2) Uani 1 1 d . A .
C1 C 0.5677(9) -0.1260(5) 0.2690(7) 0.059(3) Uani 1 1 d . . .
C2 C 0.5942(7) -0.0962(7) 0.2266(4) 0.064(2) Uani 1 1 d . . .
H2 H 0.6101 -0.0430 0.2270 0.076 Uiso 1 1 calc R . .
C3 C 0.5992(9) -0.1407(7) 0.1824(5) 0.074(3) Uani 1 1 d . . .
H3 H 0.6171 -0.1185 0.1528 0.089 Uiso 1 1 calc R . .
C4 C 0.5773(9) -0.2178(7) 0.1833(5) 0.076(3) Uani 1 1 d . . .
H4 H 0.5811 -0.2497 0.1541 0.091 Uiso 1 1 calc R . .
C5 C 0.5495(10) -0.2504(7) 0.2264(5) 0.079(3) Uani 1 1 d . . .
H5 H 0.5314 -0.3031 0.2257 0.095 Uiso 1 1 calc R . .
C6 C 0.5487(12) -0.2050(6) 0.2698(7) 0.072(3) Uani 1 1 d . . .
H6 H 0.5352 -0.2276 0.3005 0.086 Uiso 1 1 calc R . .
C7 C 0.6385(7) -0.0935(6) 0.3827(5) 0.064(2) Uani 1 1 d . . .
C8 C 0.6131(7) -0.1531(6) 0.4128(5) 0.065(2) Uani 1 1 d . . .
H8 H 0.5563 -0.1764 0.4025 0.078 Uiso 1 1 calc R . .
C9 C 0.6715(8) -0.1776(7) 0.4576(5) 0.074(3) Uani 1 1 d . . .
H9 H 0.6557 -0.2197 0.4773 0.089 Uiso 1 1 calc R . .
C10 C 0.7513(9) -0.1422(7) 0.4740(5) 0.072(3) Uani 1 1 d . . .
H10 H 0.7903 -0.1584 0.5056 0.087 Uiso 1 1 calc R . .
C11 C 0.7757(8) -0.0823(8) 0.4445(5) 0.077(3) Uani 1 1 d . . .
H11 H 0.8319 -0.0580 0.4559 0.092 Uiso 1 1 calc R . .
C12 C 0.7191(7) -0.0575(6) 0.3988(4) 0.062(2) Uani 1 1 d . . .
H12 H 0.7358 -0.0162 0.3788 0.074 Uiso 1 1 calc R . .
C13 C 0.4550(6) -0.0622(6) 0.3371(4) 0.055(2) Uani 1 1 d . . .
C14 C 0.3878(7) -0.1130(6) 0.3116(5) 0.066(3) Uani 1 1 d . . .
H14 H 0.3982 -0.1445 0.2835 0.079 Uiso 1 1 calc R . .
C15 C 0.3061(7) -0.1180(6) 0.3266(5) 0.066(3) Uani 1 1 d . . .
H15 H 0.2612 -0.1517 0.3082 0.079 Uiso 1 1 calc R . .
C16 C 0.2906(7) -0.0744(6) 0.3679(4) 0.067(3) Uani 1 1 d . . .
H16 H 0.2359 -0.0794 0.3789 0.080 Uiso 1 1 calc R . .
C17 C 0.3568(6) -0.0215(6) 0.3945(5) 0.063(2) Uani 1 1 d . . .
H17 H 0.3468 0.0102 0.4225 0.075 Uiso 1 1 calc R . .
C18 C 0.4376(6) -0.0186(5) 0.3771(4) 0.055(2) Uani 1 1 d . . .
C19 C 0.4898(6) 0.0896(6) 0.4359(4) 0.056(2) Uani 1 1 d . . .
C20 C 0.5299(8) 0.0791(8) 0.4888(5) 0.075(3) Uani 1 1 d . . .
H20 H 0.5609 0.0325 0.5001 0.091 Uiso 1 1 calc R . .
C21 C 0.5244(9) 0.1358(8) 0.5242(6) 0.078(3) Uani 1 1 d . . .
H21 H 0.5515 0.1285 0.5603 0.094 Uiso 1 1 calc R . .
C22 C 0.4795(9) 0.2046(8) 0.5084(5) 0.081(3) Uani 1 1 d . . .
H22 H 0.4748 0.2433 0.5336 0.097 Uiso 1 1 calc R . .
C23 C 0.4425(7) 0.2161(7) 0.4568(4) 0.066(2) Uani 1 1 d . . .
H23 H 0.4133 0.2638 0.4464 0.079 Uiso 1 1 calc R . .
C24 C 0.4458(6) 0.1597(6) 0.4176(4) 0.056(2) Uani 1 1 d . . .
C25 C 0.4007(6) 0.2812(5) 0.3395(4) 0.054(2) Uani 1 1 d . . .
C26 C 0.4818(7) 0.3194(7) 0.3510(5) 0.068(3) Uani 1 1 d . . .
H26 H 0.5341 0.2913 0.3660 0.082 Uiso 1 1 calc R . .
C27 C 0.4878(7) 0.3967(7) 0.3411(6) 0.075(3) Uani 1 1 d . . .
H27 H 0.5438 0.4218 0.3498 0.090 Uiso 1 1 calc R . .
C28 C 0.4142(7) 0.4379(6) 0.3189(5) 0.064(2) Uani 1 1 d . . .
H28 H 0.4185 0.4918 0.3125 0.076 Uiso 1 1 calc R . .
C29 C 0.3306(7) 0.3995(7) 0.3052(5) 0.066(2) Uani 1 1 d . . .
H29 H 0.2790 0.4275 0.2889 0.079 Uiso 1 1 calc R . .
C30 C 0.3250(6) 0.3218(6) 0.3157(4) 0.058(2) Uani 1 1 d . . .
H30 H 0.2695 0.2959 0.3066 0.069 Uiso 1 1 calc R . .
C31 C 0.2849(6) 0.1436(5) 0.3344(4) 0.0516(19) Uani 1 1 d . . .
C32 C 0.2609(6) 0.0950(5) 0.2916(4) 0.0537(19) Uani 1 1 d . . .
H32 H 0.3026 0.0813 0.2709 0.064 Uiso 1 1 calc R . .
C33 C 0.1742(7) 0.0664(6) 0.2792(4) 0.065(2) Uani 1 1 d . . .
H33 H 0.1562 0.0327 0.2499 0.078 Uiso 1 1 calc R . .
C34 C 0.1148(6) 0.0873(6) 0.3095(5) 0.066(3) Uani 1 1 d . . .
H34 H 0.0560 0.0672 0.3013 0.079 Uiso 1 1 calc R . .
C35 C 0.1396(6) 0.1368(6) 0.3517(4) 0.059(2) Uani 1 1 d . . .
H35 H 0.0978 0.1519 0.3718 0.071 Uiso 1 1 calc R . .
C36 C 0.2261(6) 0.1645(6) 0.3646(4) 0.055(2) Uani 1 1 d . . .
H36 H 0.2443 0.1976 0.3942 0.066 Uiso 1 1 calc R . .
C37 C 0.7713(6) 0.1370(5) 0.3002(4) 0.0511(19) Uani 1 1 d . . .
C38 C 0.7817(6) 0.1501(6) 0.3564(4) 0.059(2) Uani 1 1 d . . .
C39 C 0.8755(6) 0.1555(6) 0.3752(4) 0.060(2) Uani 1 1 d . . .
C40 C 0.7068(6) 0.1637(6) 0.3787(4) 0.056(2) Uani 1 1 d . . .
C41 C 0.7196(7) 0.1688(9) 0.4378(5) 0.076(3) Uani 1 1 d . . .
H41A H 0.7822 0.1569 0.4541 0.091 Uiso 1 1 calc R . .
H41B H 0.6818 0.1295 0.4500 0.091 Uiso 1 1 calc R . .
C42 C 0.6962(11) 0.2488(10) 0.4560(6) 0.105(5) Uani 1 1 d . . .
H42A H 0.7354 0.2877 0.4455 0.157 Uiso 1 1 calc R . .
H42B H 0.7039 0.2489 0.4944 0.157 Uiso 1 1 calc R . .
H42C H 0.6344 0.2610 0.4397 0.157 Uiso 1 1 calc R . .
C43 C 0.9252(7) 0.1683(7) 0.4292(4) 0.067(3) Uani 1 1 d . . .
C44 C 0.9593(8) 0.1061(9) 0.4611(5) 0.079(3) Uani 1 1 d . . .
H44 H 0.9532 0.0549 0.4475 0.095 Uiso 1 1 calc R . .
C45 C 1.0019(9) 0.1193(11) 0.5126(6) 0.095(5) Uani 1 1 d . . .
H45 H 1.0266 0.0770 0.5342 0.114 Uiso 1 1 calc R . .
C46 C 1.0091(9) 0.1947(13) 0.5332(6) 0.103(5) Uani 1 1 d . . .
H46 H 1.0372 0.2038 0.5689 0.123 Uiso 1 1 calc R . .
C47 C 0.9742(11) 0.2557(13) 0.5004(8) 0.115(6) Uani 1 1 d . . .
H47 H 0.9787 0.3075 0.5130 0.138 Uiso 1 1 calc R . .
C48 C 0.9329(9) 0.2394(9) 0.4492(6) 0.087(4) Uani 1 1 d . . .
H48 H 0.9085 0.2812 0.4270 0.105 Uiso 1 1 calc R . .
C49 C 0.5495(6) 0.3185(5) 0.2306(4) 0.053(2) Uani 1 1 d . . .
C50 C 0.4605(6) 0.3242(5) 0.2011(4) 0.0501(19) Uani 1 1 d . . .
C51 C 0.4522(6) 0.4032(6) 0.1847(4) 0.056(2) Uani 1 1 d . . .
C52 C 0.4003(6) 0.2587(5) 0.1951(4) 0.0510(19) Uani 1 1 d . . .
C53 C 0.3046(6) 0.2673(6) 0.1676(4) 0.059(2) Uani 1 1 d . . .
H53A H 0.2660 0.2444 0.1895 0.071 Uiso 1 1 calc R . .
H53B H 0.2897 0.3230 0.1627 0.071 Uiso 1 1 calc R . .
C54 C 0.2880(8) 0.2280(7) 0.1154(5) 0.077(3) Uani 1 1 d . . .
H54A H 0.3193 0.2557 0.0919 0.115 Uiso 1 1 calc R . .
H54B H 0.2242 0.2278 0.1000 0.115 Uiso 1 1 calc R . .
H54C H 0.3097 0.1745 0.1198 0.115 Uiso 1 1 calc R . .
C55 C 0.3735(7) 0.4447(5) 0.1524(4) 0.055(2) Uani 1 1 d . . .
C56 C 0.3296(8) 0.4978(6) 0.1758(5) 0.066(3) Uani 1 1 d . . .
H56 H 0.3487 0.5090 0.2123 0.079 Uiso 1 1 calc R . .
C57 C 0.2554(8) 0.5362(6) 0.1454(5) 0.068(3) Uani 1 1 d . . .
H57 H 0.2249 0.5740 0.1614 0.081 Uiso 1 1 calc R . .
C58 C 0.2276(8) 0.5199(7) 0.0942(5) 0.069(3) Uani 1 1 d . . .
H58 H 0.1769 0.5454 0.0742 0.082 Uiso 1 1 calc R . .
C59 C 0.2729(8) 0.4652(7) 0.0698(4) 0.072(3) Uani 1 1 d . . .
H59 H 0.2540 0.4547 0.0332 0.087 Uiso 1 1 calc R . .
C60 C 0.3457(7) 0.4263(6) 0.0996(5) 0.068(3) Uani 1 1 d . . .
H60 H 0.3758 0.3878 0.0840 0.081 Uiso 1 1 calc R . .
C61 C 0.5186(7) 0.0899(5) 0.1403(4) 0.058(2) Uani 1 1 d . . .
C62 C 0.4426(6) 0.0449(5) 0.1341(4) 0.057(2) Uani 1 1 d . A .
C63 C 0.4133(7) 0.0357(6) 0.0784(4) 0.060(2) Uani 1 1 d . . .
C64 C 0.4084(6) 0.0177(5) 0.1789(4) 0.056(2) Uani 1 1 d . . .
C65 C 0.3294(8) -0.0321(7) 0.1724(5) 0.073(3) Uani 1 1 d . A .
H65A H 0.3279 -0.0576 0.2063 0.087 Uiso 1 1 calc R . .
H65B H 0.3328 -0.0731 0.1462 0.087 Uiso 1 1 calc R . .
C66 C 0.2413(9) 0.0168(9) 0.1533(5) 0.084(4) Uani 1 1 d . . .
H66A H 0.2397 0.0593 0.1781 0.127 Uiso 1 1 calc R A .
H66B H 0.1895 -0.0167 0.1519 0.127 Uiso 1 1 calc R . .
H66C H 0.2402 0.0381 0.1182 0.127 Uiso 1 1 calc R . .
C67A C 0.3372(13) -0.0109(11) 0.0472(10) 0.075(5) Uani 0.50 1 d PGU A 1
C68A C 0.2712(13) 0.0271(9) 0.0112(9) 0.076(5) Uani 0.50 1 d PGU A 1
H68A H 0.2739 0.0816 0.0070 0.091 Uiso 0.50 1 calc PR A 1
C69A C 0.2012(10) -0.0148(11) -0.0187(7) 0.079(5) Uani 0.50 1 d PGU A 1
H69A H 0.1560 0.0111 -0.0432 0.095 Uiso 0.50 1 calc PR A 1
C70A C 0.1972(10) -0.0947(11) -0.0125(7) 0.086(5) Uani 0.50 1 d PGU A 1
H70A H 0.1493 -0.1233 -0.0329 0.103 Uiso 0.50 1 calc PR A 1
C71A C 0.2632(12) -0.1326(9) 0.0234(8) 0.077(5) Uani 0.50 1 d PGU A 1
H71A H 0.2605 -0.1871 0.0276 0.092 Uiso 0.50 1 calc PR A 1
C72A C 0.3333(12) -0.0907(11) 0.0533(8) 0.071(5) Uani 0.50 1 d PGU A 1
H72A H 0.3784 -0.1166 0.0779 0.085 Uiso 0.50 1 calc PR A 1
C67B C 0.3296(13) 0.0083(13) 0.0452(9) 0.070(5) Uani 0.50 1 d PGU A 2
C68B C 0.2710(14) 0.0625(9) 0.0174(9) 0.081(5) Uani 0.50 1 d PGU A 2
H68B H 0.2825 0.1163 0.0228 0.097 Uiso 0.50 1 calc PR A 2
C69B C 0.1956(11) 0.0380(11) -0.0183(7) 0.083(5) Uani 0.50 1 d PGU A 2
H69B H 0.1555 0.0750 -0.0373 0.100 Uiso 0.50 1 calc PR A 2
C70B C 0.1787(10) -0.0407(12) -0.0262(7) 0.086(5) Uani 0.50 1 d PGU A 2
H70B H 0.1271 -0.0575 -0.0506 0.103 Uiso 0.50 1 calc PR A 2
C71B C 0.2373(13) -0.0949(9) 0.0015(8) 0.085(5) Uani 0.50 1 d PGU A 2
H71B H 0.2258 -0.1487 -0.0039 0.102 Uiso 0.50 1 calc PR A 2
C72B C 0.3128(13) -0.0704(11) 0.0372(8) 0.077(5) Uani 0.50 1 d PGU A 2
H72B H 0.3529 -0.1074 0.0562 0.092 Uiso 0.50 1 calc PR A 2
C73 C 0.7323(13) 0.2562(9) 0.1704(8) 0.105(5) Uani 1 1 d . . .
H73A H 0.6883 0.2958 0.1559 0.158 Uiso 1 1 calc R . .
H73B H 0.7656 0.2729 0.2051 0.158 Uiso 1 1 calc R . .
H73C H 0.7020 0.2072 0.1739 0.158 Uiso 1 1 calc R . .
C74 C 0.7940(13) 0.2454(8) 0.1349(7) 0.100(5) Uani 1 1 d . . .
N4 N 0.8397(12) 0.2364(9) 0.1079(8) 0.137(7) Uani 1 1 d . . .
C75 C 0.499(2) 0.4068(12) 0.6092(10) 0.148(9) Uani 1 1 d . . .
H75A H 0.5587 0.4157 0.6311 0.222 Uiso 1 1 calc R . .
H75B H 0.4788 0.3550 0.6164 0.222 Uiso 1 1 calc R . .
H75C H 0.4582 0.4458 0.6173 0.222 Uiso 1 1 calc R . .
C76 C 0.5028(15) 0.4118(14) 0.5595(11) 0.125(7) Uani 1 1 d . . .
N5 N 0.4988(18) 0.4146(19) 0.5143(15) 0.206(12) Uani 1 1 d . . .

loop_
_atom_site_aniso_label
_atom_site_aniso_U_11
_atom_site_aniso_U_22
_atom_site_aniso_U_33
_atom_site_aniso_U_23
_atom_site_aniso_U_13
_atom_site_aniso_U_12
Dy1 0.0436(2) 0.0500(2) 0.0637(3) 0.0017(3) 0.01485(13) 0.0013(2)
P1 0.0494(12) 0.0530(12) 0.0658(14) 0.0059(11) 0.0177(10) 0.0079(10)
P2 0.0435(11) 0.0507(12) 0.0622(13) -0.0028(10) 0.0146(9) 0.0033(9)
O1 0.058(4) 0.044(3) 0.074(4) 0.017(3) 0.020(3) 0.015(3)
O2 0.052(3) 0.055(4) 0.075(4) 0.004(3) 0.022(3) 0.003(3)
O3 0.036(3) 0.055(3) 0.073(4) -0.005(3) 0.030(3) 0.003(2)
O4 0.042(3) 0.071(4) 0.055(4) -0.007(3) 0.000(2) 0.002(3)
O5 0.030(3) 0.057(3) 0.073(4) 0.005(3) 0.017(3) 0.003(2)
O6 0.037(3) 0.075(4) 0.077(5) -0.009(3) 0.015(3) 0.001(3)
O7 0.049(3) 0.043(3) 0.073(4) -0.002(3) 0.008(3) -0.007(2)
O8 0.055(4) 0.064(4) 0.087(5) 0.016(4) 0.002(3) -0.008(3)
O9 0.041(3) 0.049(3) 0.065(4) 0.009(3) 0.005(2) 0.007(2)
O10 0.055(4) 0.066(4) 0.048(3) -0.007(3) 0.014(3) -0.007(3)
O11 0.067(4) 0.072(4) 0.060(4) -0.004(3) 0.019(3) -0.012(3)
O12 0.043(3) 0.057(4) 0.076(5) -0.004(3) 0.013(3) -0.002(3)
N1 0.046(4) 0.078(6) 0.075(6) -0.015(4) 0.023(4) -0.011(4)
N2 0.071(6) 0.041(4) 0.101(7) 0.005(4) 0.012(5) -0.005(4)
N3 0.068(5) 0.092(7) 0.063(5) -0.013(5) 0.010(4) -0.010(5)
C1 0.055(9) 0.054(4) 0.069(7) 0.013(5) 0.016(6) 0.012(4)
C2 0.056(5) 0.067(6) 0.069(6) 0.001(5) 0.017(4) 0.000(5)
C3 0.073(7) 0.084(8) 0.066(7) 0.004(5) 0.019(5) 0.014(6)
C4 0.091(8) 0.077(7) 0.060(6) -0.003(5) 0.018(5) 0.021(6)
C5 0.098(9) 0.055(6) 0.083(8) -0.005(5) 0.015(6) 0.012(6)
C6 0.074(6) 0.066(5) 0.075(8) 0.002(7) 0.012(5) 0.005(7)
C7 0.055(5) 0.050(5) 0.090(7) 0.000(5) 0.020(5) 0.007(4)
C8 0.053(5) 0.069(6) 0.070(6) 0.008(5) 0.009(4) 0.012(4)
C9 0.063(6) 0.070(7) 0.091(8) 0.027(6) 0.019(5) 0.020(5)
C10 0.076(7) 0.079(8) 0.064(7) -0.001(5) 0.020(5) 0.010(6)
C11 0.064(7) 0.077(7) 0.084(8) -0.008(6) 0.002(6) -0.002(5)
C12 0.065(6) 0.058(5) 0.061(6) 0.003(4) 0.008(4) -0.003(4)
C13 0.049(5) 0.057(5) 0.061(5) 0.010(4) 0.018(4) 0.012(4)
C14 0.052(5) 0.064(6) 0.083(7) 0.013(5) 0.019(5) 0.007(4)
C15 0.050(5) 0.058(6) 0.090(8) 0.009(5) 0.017(5) -0.003(4)
C16 0.056(5) 0.072(6) 0.080(7) 0.008(5) 0.030(5) 0.003(5)
C17 0.050(5) 0.064(6) 0.079(7) 0.014(5) 0.025(5) 0.009(4)
C18 0.056(5) 0.044(4) 0.065(6) 0.005(4) 0.017(4) -0.002(4)
C19 0.044(4) 0.063(5) 0.065(5) 0.003(4) 0.021(4) 0.001(4)
C20 0.060(6) 0.094(8) 0.071(7) 0.015(6) 0.010(5) 0.006(5)
C21 0.064(7) 0.098(9) 0.069(7) 0.006(6) 0.008(5) -0.007(6)
C22 0.083(8) 0.098(9) 0.060(7) -0.019(6) 0.013(5) -0.009(7)
C23 0.058(5) 0.069(6) 0.073(7) -0.007(5) 0.020(5) -0.007(5)
C24 0.035(4) 0.073(6) 0.062(5) -0.007(4) 0.015(4) 0.002(4)
C25 0.042(4) 0.049(5) 0.069(6) -0.002(4) 0.010(4) 0.000(4)
C26 0.059(6) 0.073(7) 0.070(7) -0.004(5) 0.008(5) 0.003(5)
C27 0.050(5) 0.059(6) 0.114(9) 0.009(6) 0.012(5) -0.013(5)
C28 0.064(6) 0.045(5) 0.083(7) 0.000(4) 0.021(5) -0.002(4)
C29 0.057(6) 0.060(5) 0.085(7) 0.010(5) 0.022(5) 0.011(5)
C30 0.041(4) 0.055(5) 0.076(6) 0.002(4) 0.008(4) 0.006(4)
C31 0.049(5) 0.048(5) 0.060(5) 0.006(4) 0.018(4) 0.000(3)
C32 0.049(4) 0.047(4) 0.068(6) -0.002(4) 0.017(4) 0.003(4)
C33 0.060(6) 0.064(6) 0.070(6) -0.004(5) 0.014(5) -0.006(4)
C34 0.031(4) 0.065(6) 0.100(8) 0.015(5) 0.008(4) -0.003(4)
C35 0.042(4) 0.071(6) 0.068(6) -0.003(5) 0.016(4) -0.001(4)
C36 0.043(4) 0.054(5) 0.073(6) 0.000(4) 0.026(4) 0.004(4)
C37 0.046(4) 0.050(4) 0.061(5) -0.001(4) 0.020(4) 0.000(3)
C38 0.044(5) 0.071(6) 0.065(6) -0.009(4) 0.016(4) -0.003(4)
C39 0.041(4) 0.063(5) 0.077(6) -0.001(5) 0.014(4) -0.001(4)
C40 0.047(5) 0.050(5) 0.075(6) -0.005(4) 0.019(4) 0.002(4)
C41 0.050(5) 0.114(9) 0.066(7) 0.004(6) 0.017(5) -0.003(6)
C42 0.091(10) 0.138(13) 0.086(9) -0.017(9) 0.021(7) 0.035(9)
C43 0.051(5) 0.084(7) 0.067(6) -0.010(5) 0.015(4) -0.008(5)
C44 0.060(6) 0.090(8) 0.089(8) 0.009(7) 0.021(6) -0.010(6)
C45 0.053(6) 0.140(14) 0.085(9) 0.001(8) -0.004(6) -0.003(7)
C46 0.057(7) 0.167(17) 0.080(9) -0.020(10) 0.006(6) 0.008(8)
C47 0.077(9) 0.152(16) 0.118(13) -0.063(12) 0.026(9) -0.018(10)
C48 0.066(7) 0.091(9) 0.104(10) -0.014(7) 0.015(6) -0.011(6)
C49 0.060(5) 0.041(4) 0.058(5) -0.005(4) 0.012(4) 0.002(4)
C50 0.050(4) 0.037(4) 0.060(5) 0.003(3) 0.005(4) -0.003(3)
C51 0.047(5) 0.062(5) 0.064(5) -0.003(4) 0.018(4) -0.001(4)
C52 0.046(4) 0.055(5) 0.054(5) -0.002(4) 0.016(3) -0.007(4)
C53 0.046(5) 0.056(5) 0.075(6) -0.003(4) 0.011(4) 0.008(4)
C54 0.067(6) 0.082(7) 0.070(7) -0.005(6) -0.015(5) -0.005(5)
C55 0.062(6) 0.044(4) 0.057(5) 0.005(4) 0.008(4) 0.004(4)
C56 0.068(6) 0.051(5) 0.082(7) 0.007(5) 0.024(5) 0.006(4)
C57 0.065(6) 0.055(6) 0.087(8) 0.002(5) 0.023(5) 0.007(5)
C58 0.063(6) 0.070(6) 0.074(7) 0.011(5) 0.018(5) 0.007(5)
C59 0.085(7) 0.080(7) 0.047(5) -0.001(5) 0.003(5) 0.018(6)
C60 0.065(6) 0.058(6) 0.078(7) 0.001(5) 0.011(5) 0.009(4)
C61 0.059(5) 0.049(5) 0.075(6) 0.005(4) 0.031(5) 0.002(4)
C62 0.052(5) 0.047(5) 0.071(6) -0.001(4) 0.016(4) 0.006(4)
C63 0.057(5) 0.064(6) 0.063(6) -0.013(4) 0.020(4) -0.005(4)
C64 0.049(5) 0.046(4) 0.072(6) 0.007(4) 0.012(4) 0.002(4)
C65 0.062(6) 0.069(6) 0.083(8) 0.009(5) 0.009(5) -0.015(5)
C66 0.066(7) 0.116(10) 0.073(8) 0.002(7) 0.019(6) -0.018(7)
C67A 0.057(8) 0.100(12) 0.070(9) -0.026(9) 0.018(7) -0.007(9)
C68A 0.059(8) 0.099(11) 0.070(8) -0.013(9) 0.013(7) -0.014(9)
C69A 0.057(8) 0.108(11) 0.074(8) -0.020(9) 0.017(7) -0.023(10)
C70A 0.061(10) 0.115(11) 0.080(10) -0.021(10) 0.011(8) -0.015(10)
C71A 0.056(9) 0.100(11) 0.069(10) -0.019(9) 0.003(8) -0.014(8)
C72A 0.047(9) 0.094(12) 0.068(11) -0.033(10) 0.004(8) -0.019(9)
C67B 0.053(8) 0.094(11) 0.070(8) -0.022(9) 0.027(7) -0.008(8)
C68B 0.065(9) 0.099(13) 0.077(10) -0.018(11) 0.009(8) -0.009(10)
C69B 0.071(9) 0.103(12) 0.076(9) -0.016(10) 0.018(8) -0.016(10)
C70B 0.066(10) 0.107(12) 0.088(10) -0.021(10) 0.022(8) -0.022(10)
C71B 0.067(10) 0.108(11) 0.080(10) -0.024(9) 0.018(8) -0.027(9)
C72B 0.062(9) 0.101(11) 0.069(10) -0.024(9) 0.017(8) -0.018(8)
C73 0.122(13) 0.070(8) 0.131(14) 0.014(8) 0.044(11) -0.005(8)
C74 0.135(13) 0.064(7) 0.114(11) 0.005(7) 0.057(11) -0.021(8)
N4 0.157(15) 0.110(11) 0.174(16) -0.051(10) 0.106(14) -0.049(10)
C75 0.23(3) 0.086(12) 0.133(18) -0.013(11) 0.046(17) 0.014(14)
C76 0.110(14) 0.125(16) 0.129(17) -0.018(14) 0.001(13) 0.022(11)
N5 0.14(2) 0.21(3) 0.27(3) -0.05(3) 0.04(2) -0.074(19)

loop_
_atom_type_symbol
_atom_type_description
_atom_type_scat_dispersion_real
_atom_type_scat_dispersion_imag
_atom_type_scat_source
C C 0.0033 0.0016 'International Tables Vol C Tables 4.2.6.8 and 6.1.1.4'
H H 0.0000 0.0000 'International Tables Vol C Tables 4.2.6.8 and 6.1.1.4'
N N 0.0061 0.0033 'International Tables Vol C Tables 4.2.6.8 and 6.1.1.4'
O O 0.0106 0.0060 'International Tables Vol C Tables 4.2.6.8 and 6.1.1.4'
P P 0.1023 0.0942 'International Tables Vol C Tables 4.2.6.8 and 6.1.1.4'
Dy Dy -0.1892 4.4098 'International Tables Vol C Tables 4.2.6.8 and 6.1.1.4'

loop_
_geom_angle_atom_site_label_1
_geom_angle_atom_site_label_2
_geom_angle_atom_site_label_3
_geom_angle
O3 Dy1 O1 83.7(2)
O3 Dy1 O10 143.2(2)
O1 Dy1 O10 107.5(2)
O3 Dy1 O7 105.4(2)
O1 Dy1 O7 145.1(2)
O10 Dy1 O7 85.5(2)
O3 Dy1 O5 146.7(3)
O1 Dy1 O5 78.7(2)
O10 Dy1 O5 69.7(2)
O7 Dy1 O5 75.9(2)
O3 Dy1 O9 73.6(2)
O1 Dy1 O9 140.3(2)
O10 Dy1 O9 76.3(2)
O7 Dy1 O9 73.6(2)
O5 Dy1 O9 135.5(2)
O3 Dy1 O4 73.5(2)
O1 Dy1 O4 75.0(3)
O10 Dy1 O4 142.9(2)
O7 Dy1 O4 75.6(2)
O5 Dy1 O4 74.8(2)
O9 Dy1 O4 126.1(2)
O3 Dy1 O12 76.7(2)
O1 Dy1 O12 73.2(2)
O10 Dy1 O12 73.6(2)
O7 Dy1 O12 141.4(2)
O5 Dy1 O12 123.4(2)
O9 Dy1 O12 70.2(2)
O4 Dy1 O12 138.2(2)
O1 P1 C13 115.9(4)
O1 P1 C7 110.0(5)
C13 P1 C7 105.0(5)
O1 P1 C1 108.1(5)
C13 P1 C1 108.1(6)
C7 P1 C1 109.5(5)
O3 P2 C24 111.2(4)
O3 P2 C31 109.7(4)
C24 P2 C31 108.9(4)
O3 P2 C25 111.1(4)
C24 P2 C25 106.8(5)
C31 P2 C25 109.0(4)
P1 O1 Dy1 145.9(4)
C19 O2 C18 121.9(7)
P2 O3 Dy1 152.1(4)
C40 O4 Dy1 136.0(6)
C37 O5 Dy1 128.4(6)
C37 O6 N1 109.7(8)
C49 O7 Dy1 130.3(6)
C49 O8 N2 108.9(7)
C52 O9 Dy1 141.1(6)
C61 O10 Dy1 127.7(6)
C61 O11 N3 107.0(8)
C64 O12 Dy1 137.6(6)
C39 N1 O6 107.0(8)
C51 N2 O8 105.9(8)
C63 N3 O11 106.6(8)
C2 C1 C6 118.9(15)
C2 C1 P1 116.4(8)
C6 C1 P1 124.6(14)
C1 C2 C3 122.7(11)
C1 C2 H2 118.7
C3 C2 H2 118.7
C4 C3 C2 117.3(11)
C4 C3 H3 121.3
C2 C3 H3 121.3
C3 C4 C5 121.5(11)
C3 C4 H4 119.3
C5 C4 H4 119.3
C6 C5 C4 119.0(12)
C6 C5 H5 120.5
C4 C5 H5 120.5
C5 C6 C1 120.3(16)
C5 C6 H6 119.8
C1 C6 H6 119.8
C12 C7 C8 120.4(10)
C12 C7 P1 118.0(8)
C8 C7 P1 121.5(8)
C9 C8 C7 119.3(11)
C9 C8 H8 120.3
C7 C8 H8 120.3
C10 C9 C8 120.7(11)
C10 C9 H9 119.6
C8 C9 H9 119.6
C9 C10 C11 119.8(12)
C9 C10 H10 120.1
C11 C10 H10 120.1
C12 C11 C10 120.6(11)
C12 C11 H11 119.7
C10 C11 H11 119.7
C7 C12 C11 119.0(10)
C7 C12 H12 120.5
C11 C12 H12 120.5
C18 C13 C14 117.3(9)
C18 C13 P1 119.0(8)
C14 C13 P1 123.5(8)
C15 C14 C13 121.5(11)
C15 C14 H14 119.3
C13 C14 H14 119.3
C16 C15 C14 120.1(11)
C16 C15 H15 120.0
C14 C15 H15 120.0
C15 C16 C17 120.2(10)
C15 C16 H16 119.9
C17 C16 H16 119.9
C18 C17 C16 117.0(10)
C18 C17 H17 121.5
C16 C17 H17 121.5
C13 C18 O2 116.4(8)
C13 C18 C17 123.9(9)
O2 C18 C17 119.7(9)
O2 C19 C20 116.2(9)
O2 C19 C24 122.1(9)
C20 C19 C24 121.3(10)
C21 C20 C19 119.8(11)
C21 C20 H20 120.1
C19 C20 H20 120.1
C20 C21 C22 120.8(12)
C20 C21 H21 119.6
C22 C21 H21 119.6
C23 C22 C21 119.8(12)
C23 C22 H22 120.1
C21 C22 H22 120.1
C22 C23 C24 122.6(12)
C22 C23 H23 118.7
C24 C23 H23 118.7
C23 C24 C19 115.7(9)
C23 C24 P2 121.9(8)
C19 C24 P2 122.4(7)
C26 C25 C30 119.3(9)
C26 C25 P2 118.6(8)
C30 C25 P2 121.8(7)
C27 C26 C25 121.2(10)
C27 C26 H26 119.4
C25 C26 H26 119.4
C28 C27 C26 120.6(10)
C28 C27 H27 119.7
C26 C27 H27 119.7
C27 C28 C29 119.4(10)
C27 C28 H28 120.3
C29 C28 H28 120.3
C30 C29 C28 119.7(9)
C30 C29 H29 120.1
C28 C29 H29 120.1
C29 C30 C25 119.8(9)
C29 C30 H30 120.1
C25 C30 H30 120.1
C36 C31 C32 121.9(9)
C36 C31 P2 121.7(8)
C32 C31 P2 116.4(7)
C31 C32 C33 118.5(9)
C31 C32 H32 120.7
C33 C32 H32 120.7
C34 C33 C32 119.8(10)
C34 C33 H33 120.1
C32 C33 H33 120.1
C35 C34 C33 120.7(9)
C35 C34 H34 119.6
C33 C34 H34 119.6
C34 C35 C36 119.7(9)
C34 C35 H35 120.1
C36 C35 H35 120.1
C31 C36 C35 119.3(10)
C31 C36 H36 120.3
C35 C36 H36 120.3
O5 C37 O6 118.3(8)
O5 C37 C38 134.1(9)
O6 C37 C38 107.6(8)
C40 C38 C39 134.6(10)
C40 C38 C37 120.9(9)
C39 C38 C37 103.9(9)
N1 C39 C38 111.7(10)
N1 C39 C43 119.7(9)
C38 C39 C43 128.5(10)
O4 C40 C38 122.6(10)
O4 C40 C41 118.2(9)
C38 C40 C41 119.1(9)
C40 C41 C42 112.4(11)
C40 C41 H41A 109.1
C42 C41 H41A 109.1
C40 C41 H41B 109.1
C42 C41 H41B 109.1
H41A C41 H41B 107.9
C41 C42 H42A 109.5
C41 C42 H42B 109.5
H42A C42 H42B 109.5
C41 C42 H42C 109.5
H42A C42 H42C 109.5
H42B C42 H42C 109.5
C48 C43 C44 119.2(12)
C48 C43 C39 120.0(12)
C44 C43 C39 120.6(12)
C45 C44 C43 119.6(14)
C45 C44 H44 120.2
C43 C44 H44 120.2
C44 C45 C46 120.4(15)
C44 C45 H45 119.8
C46 C45 H45 119.8
C47 C46 C45 118.7(14)
C47 C46 H46 120.7
C45 C46 H46 120.7
C48 C47 C46 118.5(17)
C48 C47 H47 120.7
C46 C47 H47 120.7
C43 C48 C47 123.6(16)
C43 C48 H48 118.2
C47 C48 H48 118.2
O7 C49 O8 118.9(9)
O7 C49 C50 132.8(8)
O8 C49 C50 108.2(8)
C49 C50 C51 104.0(7)
C49 C50 C52 121.6(8)
C51 C50 C52 134.4(8)
N2 C51 C50 112.9(8)
N2 C51 C55 117.9(9)
C50 C51 C55 129.3(8)
O9 C52 C50 120.4(8)
O9 C52 C53 118.7(8)
C50 C52 C53 120.9(8)
C54 C53 C52 110.4(8)
C54 C53 H53A 109.6
C52 C53 H53A 109.6
C54 C53 H53B 109.6
C52 C53 H53B 109.6
H53A C53 H53B 108.1
C53 C54 H54A 109.5
C53 C54 H54B 109.5
H54A C54 H54B 109.5
C53 C54 H54C 109.5
H54A C54 H54C 109.5
H54B C54 H54C 109.5
C56 C55 C60 121.3(9)
C56 C55 C51 119.5(9)
C60 C55 C51 119.1(9)
C55 C56 C57 119.3(11)
C55 C56 H56 120.4
C57 C56 H56 120.4
C58 C57 C56 120.5(11)
C58 C57 H57 119.7
C56 C57 H57 119.7
C57 C58 C59 120.4(10)
C57 C58 H58 119.8
C59 C58 H58 119.8
C60 C59 C58 119.5(10)
C60 C59 H59 120.2
C58 C59 H59 120.2
C55 C60 C59 118.9(10)
C55 C60 H60 120.6
C59 C60 H60 120.6
O10 C61 O11 114.7(8)
O10 C61 C62 135.5(9)
O11 C61 C62 109.7(9)
C61 C62 C63 104.8(9)
C61 C62 C64 122.0(9)
C63 C62 C64 133.1(9)
N3 C63 C62 111.9(9)
N3 C63 C67B 114.0(14)
C62 C63 C67B 132.8(14)
N3 C63 C67A 117.9(14)
C62 C63 C67A 130.2(14)
O12 C64 C62 119.0(8)
O12 C64 C65 119.0(10)
C62 C64 C65 122.0(10)
C64 C65 C66 110.9(9)
C64 C65 H65A 109.5
C66 C65 H65A 109.5
C64 C65 H65B 109.5
C66 C65 H65B 109.5
H65A C65 H65B 108.0
C65 C66 H66A 109.5
C65 C66 H66B 109.5
H66A C66 H66B 109.5
C65 C66 H66C 109.5
H66A C66 H66C 109.5
H66B C66 H66C 109.5
C68A C67A C72A 120.0
C68A C67A C63 119.0(13)
C72A C67A C63 121.0(13)
C69A C68A C67A 120.0
C69A C68A H68A 120.0
C67A C68A H68A 120.0
C68A C69A C70A 120.0
C68A C69A H69A 120.0
C70A C69A H69A 120.0
C71A C70A C69A 120.0
C71A C70A H70A 120.0
C69A C70A H70A 120.0
C70A C71A C72A 120.0
C70A C71A H71A 120.0
C72A C71A H71A 120.0
C71A C72A C67A 120.0
C71A C72A H72A 120.0
C67A C72A H72A 120.0
C68B C67B C72B 120.0
C68B C67B C63 118.7(14)
C72B C67B C63 121.0(14)
C69B C68B C67B 120.0
C69B C68B H68B 120.0
C67B C68B H68B 120.0
C70B C69B C68B 120.0
C70B C69B H69B 120.0
C68B C69B H69B 120.0
C69B C70B C71B 120.0
C69B C70B H70B 120.0
C71B C70B H70B 120.0
C72B C71B C70B 120.0
C72B C71B H71B 120.0
C70B C71B H71B 120.0
C71B C72B C67B 120.0
C71B C72B H72B 120.0
C67B C72B H72B 120.0
C74 C73 H73A 109.5
C74 C73 H73B 109.5
H73A C73 H73B 109.5
C74 C73 H73C 109.5
H73A C73 H73C 109.5
H73B C73 H73C 109.5
N4 C74 C73 179(2)
C76 C75 H75A 109.5
C76 C75 H75B 109.5
H75A C75 H75B 109.5
C76 C75 H75C 109.5
H75A C75 H75C 109.5
H75B C75 H75C 109.5
N5 C76 C75 175(3)

loop_
_geom_bond_atom_site_label_1
_geom_bond_atom_site_label_2
_geom_bond_distance
Dy1 O3 2.292(6)
Dy1 O1 2.303(6)
Dy1 O10 2.332(6)
Dy1 O7 2.355(6)
Dy1 O5 2.358(6)
Dy1 O9 2.376(6)
Dy1 O4 2.405(6)
Dy1 O12 2.415(6)
P1 O1 1.499(7)
P1 C13 1.809(9)
P1 C7 1.814(11)
P1 C1 1.831(17)
P2 O3 1.466(6)
P2 C24 1.790(10)
P2 C31 1.815(10)
P2 C25 1.819(10)
O2 C19 1.388(12)
O2 C18 1.401(12)
O4 C40 1.242(11)
O5 C37 1.245(12)
O6 C37 1.364(11)
O6 N1 1.417(12)
O7 C49 1.256(11)
O8 C49 1.329(12)
O8 N2 1.465(12)
O9 C52 1.230(11)
O10 C61 1.249(12)
O11 C61 1.378(12)
O11 N3 1.453(12)
O12 C64 1.254(12)
N1 C39 1.330(14)
N2 C51 1.273(13)
N3 C63 1.310(15)
C1 C2 1.35(2)
C1 C6 1.396(14)
C2 C3 1.399(17)
C2 H2 0.9500
C3 C4 1.375(18)
C3 H3 0.9500
C4 C5 1.401(18)
C4 H4 0.9500
C5 C6 1.376(19)
C5 H5 0.9500
C6 H6 0.9500
C7 C12 1.373(15)
C7 C8 1.398(16)
C8 C9 1.376(15)
C8 H8 0.9500
C9 C10 1.358(19)
C9 H9 0.9500
C10 C11 1.386(18)
C10 H10 0.9500
C11 C12 1.384(16)
C11 H11 0.9500
C12 H12 0.9500
C13 C18 1.357(14)
C13 C14 1.411(16)
C14 C15 1.399(15)
C14 H14 0.9500
C15 C16 1.373(17)
C15 H15 0.9500
C16 C17 1.432(16)
C16 H16 0.9500
C17 C18 1.413(14)
C17 H17 0.9500
C19 C20 1.395(15)
C19 C24 1.419(15)
C20 C21 1.359(19)
C20 H20 0.9500
C21 C22 1.391(19)
C21 H21 0.9500
C22 C23 1.355(17)
C22 H22 0.9500
C23 C24 1.417(15)
C23 H23 0.9500
C25 C26 1.387(15)
C25 C30 1.388(13)
C26 C27 1.365(17)
C26 H26 0.9500
C27 C28 1.358(17)
C27 H27 0.9500
C28 C29 1.425(16)
C28 H28 0.9500
C29 C30 1.376(16)
C29 H29 0.9500
C30 H30 0.9500
C31 C36 1.368(13)
C31 C32 1.381(14)
C32 C33 1.396(14)
C32 H32 0.9500
C33 C34 1.379(16)
C33 H33 0.9500
C34 C35 1.378(16)
C34 H34 0.9500
C35 C36 1.389(13)
C35 H35 0.9500
C36 H36 0.9500
C37 C38 1.452(15)
C38 C40 1.418(13)
C38 C39 1.427(13)
C39 C43 1.464(15)
C40 C41 1.507(16)
C41 C42 1.53(2)
C41 H41A 0.9900
C41 H41B 0.9900
C42 H42A 0.9800
C42 H42B 0.9800
C42 H42C 0.9800
C43 C48 1.328(18)
C43 C44 1.390(19)
C44 C45 1.38(2)
C44 H44 0.9500
C45 C46 1.40(2)
C45 H45 0.9500
C46 C47 1.39(3)
C46 H46 0.9500
C47 C48 1.38(2)
C47 H47 0.9500
C48 H48 0.9500
C49 C50 1.425(13)
C50 C51 1.426(14)
C50 C52 1.451(12)
C51 C55 1.501(13)
C52 C53 1.503(13)
C53 C54 1.490(16)
C53 H53A 0.9900
C53 H53B 0.9900
C54 H54A 0.9800
C54 H54B 0.9800
C54 H54C 0.9800
C55 C56 1.358(15)
C55 C60 1.385(15)
C56 C57 1.409(16)
C56 H56 0.9500
C57 C58 1.339(17)
C57 H57 0.9500
C58 C59 1.404(16)
C58 H58 0.9500
C59 C60 1.392(15)
C59 H59 0.9500
C60 H60 0.9500
C61 C62 1.386(14)
C62 C63 1.430(15)
C62 C64 1.454(14)
C63 C67B 1.469(16)
C63 C67A 1.508(15)
C64 C65 1.470(14)
C65 C66 1.587(19)
C65 H65A 0.9900
C65 H65B 0.9900
C66 H66A 0.9800
C66 H66B 0.9800
C66 H66C 0.9800
C67A C68A 1.3900
C67A C72A 1.3900
C68A C69A 1.3900
C68A H68A 0.9500
C69A C70A 1.3900
C69A H69A 0.9500
C70A C71A 1.3900
C70A H70A 0.9500
C71A C72A 1.3900
C71A H71A 0.9500
C72A H72A 0.9500
C67B C68B 1.3900
C67B C72B 1.3900
C68B C69B 1.3900
C68B H68B 0.9500
C69B C70B 1.3900
C69B H69B 0.9500
C70B C71B 1.3900
C70B H70B 0.9500
C71B C72B 1.3900
C71B H71B 0.9500
C72B H72B 0.9500
C73 C74 1.47(2)
C73 H73A 0.9800
C73 H73B 0.9800
C73 H73C 0.9800
C74 N4 1.11(2)
C75 C76 1.31(3)
C75 H75A 0.9800
C75 H75B 0.9800
C75 H75C 0.9800
C76 N5 1.17(4)

loop_
_geom_torsion_atom_site_label_1
_geom_torsion_atom_site_label_2
_geom_torsion_atom_site_label_3
_geom_torsion_atom_site_label_4
_geom_torsion
C13 P1 O1 Dy1 -36.1(9)
C7 P1 O1 Dy1 -155.0(7)
C1 P1 O1 Dy1 85.4(8)
O3 Dy1 O1 P1 53.5(8)
O10 Dy1 O1 P1 -90.6(8)
O7 Dy1 O1 P1 161.4(6)
O5 Dy1 O1 P1 -154.9(8)
O9 Dy1 O1 P1 -1.2(10)
O4 Dy1 O1 P1 128.0(8)
O12 Dy1 O1 P1 -24.5(7)
C24 P2 O3 Dy1 -98.7(10)
C31 P2 O3 Dy1 140.8(9)
C25 P2 O3 Dy1 20.2(11)
O1 Dy1 O3 P2 136.4(10)
O10 Dy1 O3 P2 -112.6(9)
O7 Dy1 O3 P2 -9.3(10)
O5 Dy1 O3 P2 78.4(10)
O9 Dy1 O3 P2 -76.5(9)
O4 Dy1 O3 P2 60.2(9)
O12 Dy1 O3 P2 -149.4(10)
O3 Dy1 O4 C40 149.7(10)
O1 Dy1 O4 C40 62.0(10)
O10 Dy1 O4 C40 -37.5(11)
O7 Dy1 O4 C40 -99.1(10)
O5 Dy1 O4 C40 -20.1(9)
O9 Dy1 O4 C40 -155.9(9)
O12 Dy1 O4 C40 103.4(10)
O3 Dy1 O5 C37 -11.8(9)
O1 Dy1 O5 C37 -71.1(7)
O10 Dy1 O5 C37 175.2(7)
O7 Dy1 O5 C37 84.8(7)
O9 Dy1 O5 C37 132.7(7)
O4 Dy1 O5 C37 6.2(7)
O12 Dy1 O5 C37 -132.1(7)
O3 Dy1 O7 C49 -69.4(8)
O1 Dy1 O7 C49 -170.6(7)
O10 Dy1 O7 C49 74.9(8)
O5 Dy1 O7 C49 145.1(8)
O9 Dy1 O7 C49 -2.1(8)
O4 Dy1 O7 C49 -137.3(8)
O12 Dy1 O7 C49 18.5(10)
O3 Dy1 O9 C52 110.0(10)
O1 Dy1 O9 C52 167.7(9)
O10 Dy1 O9 C52 -91.3(10)
O7 Dy1 O9 C52 -2.0(9)
O5 Dy1 O9 C52 -50.6(11)
O4 Dy1 O9 C52 55.5(10)
O12 Dy1 O9 C52 -168.5(10)
O3 Dy1 O10 C61 -18.5(10)
O1 Dy1 O10 C61 84.7(8)
O7 Dy1 O10 C61 -128.3(8)
O5 Dy1 O10 C61 155.1(8)
O9 Dy1 O10 C61 -54.1(8)
O4 Dy1 O10 C61 172.9(7)
O12 Dy1 O10 C61 18.9(8)
O3 Dy1 O12 C64 135.1(9)
O1 Dy1 O12 C64 -137.6(9)
O10 Dy1 O12 C64 -23.0(9)
O7 Dy1 O12 C64 36.9(10)
O5 Dy1 O12 C64 -74.1(9)
O9 Dy1 O12 C64 58.0(9)
O4 Dy1 O12 C64 -179.6(8)
C37 O6 N1 C39 -2.0(10)
C49 O8 N2 C51 3.4(12)
C61 O11 N3 C63 0.7(11)
O1 P1 C1 C2 -0.6(11)
C13 P1 C1 C2 125.6(9)
C7 P1 C1 C2 -120.5(9)
O1 P1 C1 C6 176.2(12)
C13 P1 C1 C6 -57.5(14)
C7 P1 C1 C6 56.4(14)
C6 C1 C2 C3 3.2(19)
P1 C1 C2 C3 -179.7(10)
C1 C2 C3 C4 -1.0(18)
C2 C3 C4 C5 1.1(19)
C3 C4 C5 C6 -3(2)
C4 C5 C6 C1 6(2)
C2 C1 C6 C5 -6(2)
P1 C1 C6 C5 177.7(11)
O1 P1 C7 C12 -15.1(10)
C13 P1 C7 C12 -140.6(8)
C1 P1 C7 C12 103.5(10)
O1 P1 C7 C8 162.4(9)
C13 P1 C7 C8 37.0(10)
C1 P1 C7 C8 -78.9(11)
C12 C7 C8 C9 -2.8(17)
P1 C7 C8 C9 179.7(9)
C7 C8 C9 C10 3.1(18)
C8 C9 C10 C11 -2.1(19)
C9 C10 C11 C12 0.7(19)
C8 C7 C12 C11 1.5(16)
P1 C7 C12 C11 179.1(9)
C10 C11 C12 C7 -0.4(18)
O1 P1 C13 C18 -60.4(9)
C7 P1 C13 C18 61.2(8)
C1 P1 C13 C18 178.1(8)
O1 P1 C13 C14 125.3(8)
C7 P1 C13 C14 -113.1(9)
C1 P1 C13 C14 3.7(10)
C18 C13 C14 C15 0.4(15)
P1 C13 C14 C15 174.8(8)
C13 C14 C15 C16 -1.7(16)
C14 C15 C16 C17 2.4(16)
C15 C16 C17 C18 -1.8(15)
C14 C13 C18 O2 -179.4(8)
P1 C13 C18 O2 5.9(11)
C14 C13 C18 C17 0.2(14)
P1 C13 C18 C17 -174.5(7)
C19 O2 C18 C13 167.6(8)
C19 O2 C18 C17 -12.0(13)
C16 C17 C18 C13 0.5(14)
C16 C17 C18 O2 -179.9(9)
C18 O2 C19 C20 110.2(10)
C18 O2 C19 C24 -77.4(11)
O2 C19 C20 C21 174.7(10)
C24 C19 C20 C21 2.3(16)
C19 C20 C21 C22 -0.2(19)
C20 C21 C22 C23 -2(2)
C21 C22 C23 C24 1.5(18)
C22 C23 C24 C19 0.5(15)
C22 C23 C24 P2 -178.3(9)
O2 C19 C24 C23 -174.3(8)
C20 C19 C24 C23 -2.3(14)
O2 C19 C24 P2 4.5(12)
C20 C19 C24 P2 176.4(8)
O3 P2 C24 C23 147.7(8)
C31 P2 C24 C23 -91.3(9)
C25 P2 C24 C23 26.3(9)
O3 P2 C24 C19 -30.9(9)
C31 P2 C24 C19 90.1(8)
C25 P2 C24 C19 -152.4(8)
O3 P2 C25 C26 -61.8(10)
C24 P2 C25 C26 59.8(10)
C31 P2 C25 C26 177.3(9)
O3 P2 C25 C30 111.0(9)
C24 P2 C25 C30 -127.5(9)
C31 P2 C25 C30 -9.9(11)
C30 C25 C26 C27 2.6(17)
P2 C25 C26 C27 175.6(9)
C25 C26 C27 C28 -1.1(19)
C26 C27 C28 C29 -1.0(19)
C27 C28 C29 C30 1.5(17)
C28 C29 C30 C25 0.1(16)
C26 C25 C30 C29 -2.1(16)
P2 C25 C30 C29 -174.8(8)
O3 P2 C31 C36 171.7(8)
C24 P2 C31 C36 49.7(9)
C25 P2 C31 C36 -66.5(9)
O3 P2 C31 C32 -7.2(8)
C24 P2 C31 C32 -129.2(8)
C25 P2 C31 C32 114.6(8)
C36 C31 C32 C33 -0.3(15)
P2 C31 C32 C33 178.6(7)
C31 C32 C33 C34 0.2(15)
C32 C33 C34 C35 0.8(16)
C33 C34 C35 C36 -1.7(16)
C32 C31 C36 C35 -0.6(15)
P2 C31 C36 C35 -179.5(7)
C34 C35 C36 C31 1.6(15)
Dy1 O5 C37 O6 -178.8(5)
Dy1 O5 C37 C38 2.8(14)
N1 O6 C37 O5 -179.0(8)
N1 O6 C37 C38 -0.2(10)
O5 C37 C38 C40 -6.8(17)
O6 C37 C38 C40 174.7(9)
O5 C37 C38 C39 -179.4(10)
O6 C37 C38 C39 2.1(10)
O6 N1 C39 C38 3.4(12)
O6 N1 C39 C43 -179.8(9)
C40 C38 C39 N1 -174.5(11)
C37 C38 C39 N1 -3.5(12)
C40 C38 C39 C43 9(2)
C37 C38 C39 C43 -179.9(11)
Dy1 O4 C40 C38 23.0(16)
Dy1 O4 C40 C41 -156.9(8)
C39 C38 C40 O4 163.7(11)
C37 C38 C40 O4 -6.1(16)
C39 C38 C40 C41 -16.4(19)
C37 C38 C40 C41 173.7(10)
O4 C40 C41 C42 -63.8(14)
C38 C40 C41 C42 116.3(12)
N1 C39 C43 C48 104.0(13)
C38 C39 C43 C48 -79.9(16)
N1 C39 C43 C44 -80.7(14)
C38 C39 C43 C44 95.4(14)
C48 C43 C44 C45 -1.3(18)
C39 C43 C44 C45 -176.7(11)
C43 C44 C45 C46 2(2)
C44 C45 C46 C47 -1(2)
C45 C46 C47 C48 1(2)
C44 C43 C48 C47 1(2)
C39 C43 C48 C47 176.2(13)
C46 C47 C48 C43 -1(2)
Dy1 O7 C49 O8 179.9(6)
Dy1 O7 C49 C50 3.0(16)
N2 O8 C49 O7 179.8(9)
N2 O8 C49 C50 -2.6(11)
O7 C49 C50 C51 178.1(10)
O8 C49 C50 C51 1.0(10)
O7 C49 C50 C52 0.4(17)
O8 C49 C50 C52 -176.8(9)
O8 N2 C51 C50 -2.8(12)
O8 N2 C51 C55 178.1(8)
C49 C50 C51 N2 1.3(12)
C52 C50 C51 N2 178.7(11)
C49 C50 C51 C55 -179.7(9)
C52 C50 C51 C55 -2.4(17)
Dy1 O9 C52 C50 5.0(15)
Dy1 O9 C52 C53 -174.1(7)
C49 C50 C52 O9 -4.1(14)
C51 C50 C52 O9 178.9(10)
C49 C50 C52 C53 175.0(9)
C51 C50 C52 C53 -2.0(16)
O9 C52 C53 C54 -72.4(12)
C50 C52 C53 C54 108.4(10)
N2 C51 C55 C56 -71.9(13)
C50 C51 C55 C56 109.2(12)
N2 C51 C55 C60 109.8(12)
C50 C51 C55 C60 -69.1(14)
C60 C55 C56 C57 -1.4(16)
C51 C55 C56 C57 -179.6(10)
C55 C56 C57 C58 0.9(17)
C56 C57 C58 C59 -1.1(18)
C57 C58 C59 C60 1.8(19)
C56 C55 C60 C59 2.0(17)
C51 C55 C60 C59 -179.7(10)
C58 C59 C60 C55 -2.2(18)
Dy1 O10 C61 O11 161.9(6)
Dy1 O10 C61 C62 -14.9(16)
N3 O11 C61 O10 -178.7(8)
N3 O11 C61 C62 -1.1(11)
O10 C61 C62 C63 177.9(11)
O11 C61 C62 C63 1.0(11)
O10 C61 C62 C64 -2.0(17)
O11 C61 C62 C64 -178.9(8)
O11 N3 C63 C62 -0.1(12)
O11 N3 C63 C67B 168.4(12)
O11 N3 C63 C67A -177.3(12)
C61 C62 C63 N3 -0.5(12)
C64 C62 C63 N3 179.3(10)
C61 C62 C63 C67B -166.1(15)
C64 C62 C63 C67B 14(2)
C61 C62 C63 C67A 176.2(15)
C64 C62 C63 C67A -4(2)
Dy1 O12 C64 C62 17.0(14)
Dy1 O12 C64 C65 -163.2(7)
C61 C62 C64 O12 1.8(14)
C63 C62 C64 O12 -178.0(10)
C61 C62 C64 C65 -178.0(10)
C63 C62 C64 C65 2.2(16)
O12 C64 C65 C66 103.2(11)
C62 C64 C65 C66 -77.0(13)
N3 C63 C67A C68A -62.6(19)
C62 C63 C67A C68A 120.9(15)
C67B C63 C67A C68A 14(8)
N3 C63 C67A C72A 116.4(15)
C62 C63 C67A C72A -60(2)
C67B C63 C67A C72A -167(10)
C72A C67A C68A C69A 0.0
C63 C67A C68A C69A 179(2)
C67A C68A C69A C70A 0.0
C68A C69A C70A C71A 0.0
C69A C70A C71A C72A 0.0
C70A C71A C72A C67A 0.0
C68A C67A C72A C71A 0.0
C63 C67A C72A C71A -179(2)
N3 C63 C67B C68B -61.5(17)
C62 C63 C67B C68B 103.8(17)
C67A C63 C67B C68B -171(10)
N3 C63 C67B C72B 112.1(16)
C62 C63 C67B C72B -83(2)
C67A C63 C67B C72B 3(8)
C72B C67B C68B C69B 0.0
C63 C67B C68B C69B 174(2)
C67B C68B C69B C70B 0.0
C68B C69B C70B C71B 0.0
C69B C70B C71B C72B 0.0
C70B C71B C72B C67B 0.0
C68B C67B C72B C71B 0.0
C63 C67B C72B C71B -174(2)
